data_4085523
loop_
_publ_author_name
'Roy, Dipak Kumar'
'Mondal, Bijan'
'De, Anangsha'
'Panda, Subhankar'
'Ghosh, Sundargopal'

_publ_section_title
;
 Novel Neutral Zirconaborane [(Cp2Zr)2B5H11]: Anarachno-B3H9Analogue (Cp =
 \h5-C5H5)
;
_journal_issue 5
_journal_name_full Organometallics
_journal_page_first 908
_journal_paper_doi 10.1021/om5012853
_journal_volume 34
_journal_year 2015
_chemical_formula_sum 'C20 H31 B5 Zr2'
_chemical_formula_weight 507.94
_chemical_name_systematic
;
 ?
;
_space_group_crystal_system monoclinic
_space_group_IT_number 7
_space_group_name_Hall 'P -2yc'
_space_group_name_H-M_alt 'P 1 c 1'
_symmetry_space_group_name_Hall 'P -2yc'
_symmetry_space_group_name_H-M 'P 1 c 1'
_atom_sites_solution_hydrogens mixed
_audit_creation_method SHELXL-2012
_cell_angle_alpha 90
_cell_angle_beta 100.583(3)
_cell_angle_gamma 90
_cell_formula_units_Z 2
_cell_length_a 9.3091(7)
_cell_length_b 7.9329(6)
_cell_length_c 15.0168(11)
_cell_measurement_reflns_used 7006
_cell_measurement_temperature 296(2)
_cell_measurement_theta_max 27.9
_cell_measurement_theta_min 2.56
_cell_volume 1090.10(14)
_computing_cell_refinement 'APEXII/SAINT (Bruker, 2004)'
_computing_data_collection 'APEXII (Bruker, 2004)'
_computing_data_reduction 'SAINT/XPREP (Bruker, 2004)'
_computing_molecular_graphics 'ORTEP3 (Farrugia, 1997) '
_computing_publication_material 'SHELXL-97 (Sheldrick, 2013)'
_computing_structure_refinement 'SHELXL-97 (Sheldrick, 2013)'
_computing_structure_solution 'SHELXS-97 (Sheldrick, 2013)'
_diffrn_ambient_temperature 296(2)
_diffrn_measured_fraction_theta_full 0.999
_diffrn_measured_fraction_theta_max 0.984
_diffrn_measurement_device_type 'Bruker kappa apex2 CCD Diffractometer'
_diffrn_measurement_method '\w and \f scan'
_diffrn_radiation_type MoK\a
_diffrn_radiation_wavelength 0.71073
_diffrn_reflns_av_R_equivalents 0.0680
_diffrn_reflns_av_unetI/netI 0.0581
_diffrn_reflns_Laue_measured_fraction_full 0.999
_diffrn_reflns_Laue_measured_fraction_max 0.984
_diffrn_reflns_limit_h_max 12
_diffrn_reflns_limit_h_min -12
_diffrn_reflns_limit_k_max 10
_diffrn_reflns_limit_k_min -10
_diffrn_reflns_limit_l_max 20
_diffrn_reflns_limit_l_min -17
_diffrn_reflns_number 19304
_diffrn_reflns_point_group_measured_fraction_full 0.900
_diffrn_reflns_point_group_measured_fraction_max 0.845
_diffrn_reflns_theta_full 25.242
_diffrn_reflns_theta_max 28.589
_diffrn_reflns_theta_min 2.226
_exptl_absorpt_coefficient_mu 0.958
_exptl_absorpt_correction_T_max 0.8540
_exptl_absorpt_correction_T_min 0.7863
_exptl_absorpt_correction_type multi-scan
_exptl_absorpt_process_details 'SADABS (Bruker, 2004)'
_exptl_crystal_colour colourless
_exptl_crystal_density_diffrn 1.547
_exptl_crystal_description block
_exptl_crystal_F_000 512
_exptl_crystal_size_max 0.250
_exptl_crystal_size_mid 0.150
_exptl_crystal_size_min 0.150
_refine_diff_density_max 1.050
_refine_diff_density_min -0.930
_refine_diff_density_rms 0.120
_refine_ls_abs_structure_details
;
 Flack x determined using 1632 quotients [(I+)-(I-)]/[(I+)+(I-)]
 (Parsons and Flack (2004), Acta Cryst. A60, s61).
;
_refine_ls_abs_structure_Flack 0.00(4)
_refine_ls_extinction_method none
_refine_ls_goodness_of_fit_ref 1.038
_refine_ls_hydrogen_treatment mixed
_refine_ls_matrix_type full
_refine_ls_number_parameters 285
_refine_ls_number_reflns 4722
_refine_ls_number_restraints 3
_refine_ls_restrained_S_all 1.038
_refine_ls_R_factor_all 0.0485
_refine_ls_R_factor_gt 0.0419
_refine_ls_shift/su_max 0.000
_refine_ls_shift/su_mean 0.000
_refine_ls_structure_factor_coef Fsqd
_refine_ls_weighting_details
;
 w=1/[\s^2^(Fo^2^)+(0.0577P)^2^]
 where P=(Fo^2^+2Fc^2^)/3
;
_refine_ls_weighting_scheme calc
_refine_ls_wR_factor_gt 0.0943
_refine_ls_wR_factor_ref 0.0990
_reflns_Friedel_coverage 0.714
_reflns_Friedel_fraction_full 0.800
_reflns_Friedel_fraction_max 0.705
_reflns_number_gt 4312
_reflns_number_total 4722
_reflns_threshold_expression 'I > 2\s(I)'
_cod_data_source_file om5012853_si_001.cif
_cod_data_source_block shelxl
_cod_depositor_comments 'Adding full bibliography for 4085523.cif.'
_cod_database_code 4085523
_shelx_space_group_comment
;
The symmetry employed for this shelxl refinement is uniquely defined
by the following loop, which should always be used as a source of
symmetry information in preference to the above space-group names.
They are only intended as comments.
;
_shelx_estimated_absorpt_t_min 0.796
_shelx_estimated_absorpt_t_max 0.870
_shelxl_version_number 2012-9

loop_
_space_group_symop_operation_xyz
'x, y, z'
'x, -y, z+1/2'

loop_
_atom_site_label
_atom_site_type_symbol
_atom_site_fract_x
_atom_site_fract_y
_atom_site_fract_z
_atom_site_U_iso_or_equiv
_atom_site_adp_type
_atom_site_occupancy
_atom_site_site_symmetry_order
_atom_site_calc_flag
_atom_site_refinement_flags_posn
_atom_site_refinement_flags_adp
C1 C 0.5429(11) 0.2375(10) 0.1456(8) 0.060(3) Uani 1 1 d . .
H1 H 0.6376 0.1803 0.1527 0.072 Uiso 1 1 calc R U
C2 C 0.4480(11) 0.2636(11) 0.0651(7) 0.056(2) Uani 1 1 d . .
H2 H 0.4627 0.2243 0.0056 0.067 Uiso 1 1 calc R U
C3 C 0.3176(10) 0.3229(11) 0.0848(7) 0.055(2) Uani 1 1 d . .
H3 H 0.2259 0.3335 0.0411 0.066 Uiso 1 1 calc R U
C4 C 0.3321(15) 0.3404(12) 0.1786(10) 0.066(4) Uani 1 1 d . .
H4 H 0.2537 0.3650 0.2122 0.079 Uiso 1 1 calc R U
C5 C 0.4740(16) 0.2874(12) 0.2152(8) 0.065(4) Uani 1 1 d . .
H5 H 0.5127 0.2719 0.2799 0.078 Uiso 1 1 calc R U
C6 C 0.5297(12) 0.6986(11) -0.0157(6) 0.045(2) Uani 1 1 d . .
H6 H 0.6058 0.6750 -0.0513 0.055 Uiso 1 1 calc R U
C7 C 0.3907(10) 0.6302(11) -0.0315(5) 0.0426(18) Uani 1 1 d . .
H7 H 0.3517 0.5515 -0.0803 0.051 Uiso 1 1 calc R U
C8 C 0.3095(9) 0.7132(10) 0.0244(6) 0.043(2) Uani 1 1 d . .
H8 H 0.2039 0.7024 0.0216 0.052 Uiso 1 1 calc R U
C9 C 0.4012(11) 0.8350(9) 0.0752(6) 0.045(2) Uani 1 1 d . .
H9 H 0.3698 0.9213 0.1142 0.054 Uiso 1 1 calc R U
C10 C 0.5363(10) 0.8264(9) 0.0507(6) 0.0428(19) Uani 1 1 d . .
H10 H 0.6173 0.9053 0.0691 0.051 Uiso 1 1 calc R U
C11 C 0.9237(9) 0.7831(11) 0.4983(5) 0.0436(18) Uani 1 1 d . .
H11 H 0.9644 0.6877 0.5363 0.052 Uiso 1 1 calc R U
C12 C 0.7790(9) 0.7988(10) 0.4543(5) 0.0413(18) Uani 1 1 d . .
H12 H 0.7012 0.7165 0.4567 0.050 Uiso 1 1 calc R U
C13 C 0.7587(9) 0.9625(10) 0.4170(5) 0.0439(19) Uani 1 1 d . .
H13 H 0.6649 1.0139 0.3905 0.053 Uiso 1 1 calc R U
C14 C 0.8946(10) 1.0474(11) 0.4390(6) 0.046(2) Uani 1 1 d . .
H14 H 0.9102 1.1677 0.4295 0.055 Uiso 1 1 calc R U
C15 C 0.9991(12) 0.9362(10) 0.4867(6) 0.043(2) Uani 1 1 d . .
H15 H 1.0982 0.9661 0.5172 0.052 Uiso 1 1 calc R U
C16 C 1.1745(9) 0.8739(13) 0.2879(7) 0.054(2) Uani 1 1 d . .
H16 H 1.2671 0.8213 0.3157 0.065 Uiso 1 1 calc R U
C17 C 1.0795(9) 0.8142(10) 0.2098(6) 0.049(2) Uani 1 1 d . .
H17 H 1.0967 0.7163 0.1734 0.058 Uiso 1 1 calc R U
C18 C 0.9738(10) 0.9377(11) 0.1847(6) 0.048(2) Uani 1 1 d . .
H18 H 0.9026 0.9401 0.1279 0.058 Uiso 1 1 calc R U
C19 C 0.9999(13) 1.0690(11) 0.2481(8) 0.050(3) Uani 1 1 d . .
H19 H 0.9498 1.1782 0.2427 0.060 Uiso 1 1 calc R U
C20 C 1.1250(11) 1.0288(12) 0.3114(7) 0.050(2) Uani 1 1 d . .
H20 H 1.1765 1.1042 0.3583 0.060 Uiso 1 1 calc R U
Zr1 Zr 0.50104(6) 0.55145(7) 0.12587(4) 0.02527(15) Uani 1 1 d . .
Zr2 Zr 0.92994(4) 0.81714(7) 0.33172(3) 0.02331(15) Uani 1 1 d . .
B1 B 0.7757(8) 0.5710(10) 0.1590(6) 0.0328(16) Uani 1 1 d . .
B2 B 0.5356(9) 0.6825(12) 0.2834(6) 0.0349(18) Uani 1 1 d . .
B3 B 1.0156(11) 0.5115(13) 0.3531(7) 0.040(2) Uani 1 1 d D .
B4 B 0.7015(8) 0.6757(11) 0.2402(5) 0.0245(14) Uani 1 1 d . .
B5 B 0.8370(9) 0.5273(10) 0.2830(6) 0.0336(17) Uani 1 1 d . .
H1A H 0.860(8) 0.627(10) 0.116(5) 0.035(19) Uiso 1 1 d . .
H1B H 0.695(7) 0.482(8) 0.108(5) 0.020(16) Uiso 1 1 d . .
H2A H 0.523(9) 0.592(10) 0.341(6) 0.04(2) Uiso 1 1 d . .
H2B H 0.519(10) 0.799(11) 0.292(6) 0.05(3) Uiso 1 1 d . .
H3A H 1.091(8) 0.482(12) 0.315(6) 0.060 Uiso 1 1 d D U
H3B H 1.013(11) 0.447(11) 0.415(7) 0.060 Uiso 1 1 d . U
H3C H 1.076(10) 0.637(12) 0.382(7) 0.060 Uiso 1 1 d . U
H4A H 0.747(7) 0.811(7) 0.233(5) 0.013(15) Uiso 1 1 d . .
H5A H 0.782(9) 0.419(10) 0.297(6) 0.04(2) Uiso 1 1 d . .
H5B H 0.859(9) 0.480(11) 0.202(6) 0.05(2) Uiso 1 1 d . .
H2C H 0.437(8) 0.666(8) 0.232(5) 0.022(18) Uiso 1 1 d . .

loop_
_atom_site_aniso_label
_atom_site_aniso_U_11
_atom_site_aniso_U_22
_atom_site_aniso_U_33
_atom_site_aniso_U_23
_atom_site_aniso_U_13
_atom_site_aniso_U_12
C1 0.063(6) 0.022(4) 0.090(8) 0.000(5) 0.004(5) -0.004(4)
C2 0.071(7) 0.031(4) 0.064(6) -0.015(4) 0.009(5) -0.018(4)
C3 0.042(5) 0.054(5) 0.062(6) 0.006(4) -0.007(4) -0.024(4)
C4 0.071(8) 0.041(5) 0.098(10) -0.004(5) 0.049(7) -0.017(5)
C5 0.098(9) 0.035(5) 0.053(6) 0.014(4) -0.012(6) -0.022(5)
C6 0.056(6) 0.049(5) 0.033(4) 0.012(4) 0.012(4) -0.003(4)
C7 0.058(5) 0.035(4) 0.031(4) -0.001(4) -0.003(3) -0.008(4)
C8 0.033(4) 0.046(5) 0.047(5) 0.006(4) -0.002(3) 0.004(3)
C9 0.060(5) 0.025(4) 0.045(5) 0.002(3) 0.001(4) 0.008(3)
C10 0.051(5) 0.033(4) 0.040(4) 0.012(3) 0.000(4) -0.008(3)
C11 0.053(5) 0.053(5) 0.026(4) -0.002(3) 0.011(3) 0.000(4)
C12 0.044(4) 0.057(5) 0.027(4) -0.008(3) 0.020(3) -0.006(3)
C13 0.041(4) 0.057(5) 0.037(4) -0.016(4) 0.015(3) 0.010(3)
C14 0.059(5) 0.045(5) 0.038(4) -0.021(4) 0.020(4) -0.001(4)
C15 0.048(5) 0.053(6) 0.029(4) -0.017(4) 0.009(4) -0.005(4)
C16 0.025(4) 0.081(6) 0.058(5) -0.005(5) 0.017(4) -0.008(4)
C17 0.045(5) 0.060(5) 0.049(5) -0.012(4) 0.034(4) -0.012(4)
C18 0.050(5) 0.063(6) 0.036(4) 0.008(4) 0.015(4) -0.019(4)
C19 0.055(6) 0.043(5) 0.057(6) 0.003(4) 0.027(5) -0.013(4)
C20 0.050(5) 0.054(5) 0.050(5) -0.014(4) 0.022(4) -0.025(4)
Zr1 0.0255(3) 0.0247(3) 0.0256(3) -0.0021(3) 0.0046(2) -0.0022(3)
Zr2 0.0222(3) 0.0268(3) 0.0223(3) -0.0030(2) 0.0077(2) 0.0004(2)
B1 0.026(3) 0.038(4) 0.035(4) -0.009(3) 0.008(3) 0.001(3)
B2 0.029(4) 0.047(5) 0.031(4) -0.007(4) 0.012(3) -0.002(3)
B3 0.035(5) 0.030(4) 0.052(6) -0.001(4) -0.001(4) 0.007(3)
B4 0.024(3) 0.026(4) 0.024(3) -0.004(3) 0.006(3) -0.001(3)
B5 0.031(4) 0.029(4) 0.041(5) -0.003(3) 0.008(3) 0.002(3)

loop_
_atom_type_symbol
_atom_type_description
_atom_type_scat_dispersion_real
_atom_type_scat_dispersion_imag
_atom_type_scat_source
C C 0.0033 0.0016 'International Tables Vol C Tables 4.2.6.8 and 6.1.1.4'
H H 0.0000 0.0000 'International Tables Vol C Tables 4.2.6.8 and 6.1.1.4'
Zr Zr -2.9673 0.5597 'International Tables Vol C Tables 4.2.6.8 and 6.1.1.4'
B B 0.0013 0.0007 'International Tables Vol C Tables 4.2.6.8 and 6.1.1.4'

loop_
_geom_angle_atom_site_label_1
_geom_angle_atom_site_label_2
_geom_angle_atom_site_label_3
_geom_angle
C2 C1 C5 108.0(10)
C2 C1 Zr1 71.8(5)
C5 C1 Zr1 73.9(6)
C2 C1 H1 125.8
C5 C1 H1 125.8
Zr1 C1 H1 125.8
C1 C2 C3 108.1(10)
C1 C2 Zr1 76.3(5)
C3 C2 Zr1 74.4(5)
C1 C2 H2 125.4
C3 C2 H2 125.4
Zr1 C2 H2 125.4
C2 C3 C4 108.9(9)
C2 C3 Zr1 73.2(5)
C4 C3 Zr1 75.1(5)
C2 C3 H3 125.2
C4 C3 H3 125.2
Zr1 C3 H3 125.2
C3 C4 C5 106.0(11)
C3 C4 Zr1 72.5(5)
C5 C4 Zr1 74.0(6)
C3 C4 H4 126.6
C5 C4 H4 126.6
Zr1 C4 H4 126.6
C1 C5 C4 108.9(11)
C1 C5 Zr1 74.4(6)
C4 C5 Zr1 73.8(6)
C1 C5 H5 125.2
C4 C5 H5 125.2
Zr1 C5 H5 125.2
C7 C6 C10 108.6(9)
C7 C6 Zr1 73.6(5)
C10 C6 Zr1 74.4(5)
C7 C6 H6 125.4
C10 C6 H6 125.4
Zr1 C6 H6 125.4
C6 C7 C8 107.8(8)
C6 C7 Zr1 74.0(5)
C8 C7 Zr1 73.8(5)
C6 C7 H7 125.7
C8 C7 H7 125.7
Zr1 C7 H7 125.7
C7 C8 C9 107.9(8)
C7 C8 Zr1 73.6(5)
C9 C8 Zr1 74.2(5)
C7 C8 H8 125.7
C9 C8 H8 125.7
Zr1 C8 H8 125.7
C10 C9 C8 108.2(8)
C10 C9 Zr1 74.3(4)
C8 C9 Zr1 72.8(4)
C10 C9 H9 125.6
C8 C9 H9 125.6
Zr1 C9 H9 125.6
C9 C10 C6 107.5(8)
C9 C10 Zr1 73.8(4)
C6 C10 Zr1 72.7(4)
C9 C10 H10 126.0
C6 C10 H10 126.0
Zr1 C10 H10 126.0
C12 C11 C15 108.7(8)
C12 C11 Zr2 73.6(4)
C15 C11 Zr2 71.8(5)
C12 C11 H11 125.5
C15 C11 H11 125.5
Zr2 C11 H11 125.5
C11 C12 C13 108.5(7)
C11 C12 Zr2 74.4(4)
C13 C12 Zr2 73.1(4)
C11 C12 H12 125.5
C13 C12 H12 125.5
Zr2 C12 H12 125.5
C12 C13 C14 107.2(8)
C12 C13 Zr2 74.2(4)
C14 C13 Zr2 73.3(4)
C12 C13 H13 126.0
C14 C13 H13 126.0
Zr2 C13 H13 126.0
C15 C14 C13 109.0(8)
C15 C14 Zr2 73.1(4)
C13 C14 Zr2 73.7(4)
C15 C14 H14 125.3
C13 C14 H14 125.3
Zr2 C14 H14 125.3
C14 C15 C11 106.6(9)
C14 C15 Zr2 74.1(5)
C11 C15 Zr2 75.1(5)
C14 C15 H15 126.1
C11 C15 H15 126.1
Zr2 C15 H15 126.1
C20 C16 C17 108.9(8)
C20 C16 Zr2 74.5(5)
C17 C16 Zr2 72.6(4)
C20 C16 H16 125.3
C17 C16 H16 125.3
Zr2 C16 H16 125.3
C18 C17 C16 107.0(8)
C18 C17 Zr2 74.3(4)
C16 C17 Zr2 74.7(5)
C18 C17 H17 126.0
C16 C17 H17 126.0
Zr2 C17 H17 126.0
C17 C18 C19 108.3(9)
C17 C18 Zr2 73.4(5)
C19 C18 Zr2 73.9(5)
C17 C18 H18 125.6
C19 C18 H18 125.6
Zr2 C18 H18 125.6
C20 C19 C18 108.1(9)
C20 C19 Zr2 74.8(5)
C18 C19 Zr2 73.7(5)
C20 C19 H19 125.5
C18 C19 H19 125.5
Zr2 C19 H19 125.5
C16 C20 C19 107.7(8)
C16 C20 Zr2 73.8(5)
C19 C20 Zr2 73.0(5)
C16 C20 H20 125.9
C19 C20 H20 125.9
Zr2 C20 H20 125.9
C2 Zr1 C7 82.0(3)
C2 Zr1 C8 100.3(3)
C7 Zr1 C8 32.7(3)
C2 Zr1 C6 99.4(3)
C7 Zr1 C6 32.4(3)
C8 Zr1 C6 53.8(3)
C2 Zr1 C3 32.4(3)
C7 Zr1 C3 78.6(3)
C8 Zr1 C3 80.9(3)
C6 Zr1 C3 107.9(3)
C2 Zr1 B4 133.8(3)
C7 Zr1 B4 133.1(3)
C8 Zr1 B4 125.5(2)
C6 Zr1 B4 102.6(3)
C3 Zr1 B4 148.3(3)
C2 Zr1 C9 132.9(3)
C7 Zr1 C9 54.3(3)
C8 Zr1 C9 33.0(3)
C6 Zr1 C9 53.7(3)
C3 Zr1 C9 112.4(3)
B4 Zr1 C9 92.5(3)
C2 Zr1 C10 132.1(3)
C7 Zr1 C10 54.3(3)
C8 Zr1 C10 54.0(3)
C6 Zr1 C10 33.0(3)
C3 Zr1 C10 131.5(3)
B4 Zr1 C10 79.8(3)
C9 Zr1 C10 31.9(3)
C2 Zr1 B1 104.9(3)
C7 Zr1 B1 113.6(3)
C8 Zr1 B1 132.7(3)
C6 Zr1 B1 82.8(3)
C3 Zr1 B1 136.0(3)
B4 Zr1 B1 40.2(2)
C9 Zr1 B1 108.2(3)
C10 Zr1 B1 79.8(3)
C2 Zr1 C4 53.8(4)
C7 Zr1 C4 107.1(4)
C8 Zr1 C4 96.7(4)
C6 Zr1 C4 138.8(5)
C3 Zr1 C4 32.4(4)
B4 Zr1 C4 118.5(4)
C9 Zr1 C4 118.3(4)
C10 Zr1 C4 149.4(4)
B1 Zr1 C4 130.4(4)
C2 Zr1 C5 53.0(4)
C7 Zr1 C5 130.7(4)
C8 Zr1 C5 128.7(4)
C6 Zr1 C5 151.9(4)
C3 Zr1 C5 52.9(3)
B4 Zr1 C5 95.6(3)
C9 Zr1 C5 147.2(4)
C10 Zr1 C5 174.8(3)
B1 Zr1 C5 98.2(4)
C4 Zr1 C5 32.2(4)
C2 Zr1 C1 31.9(3)
C7 Zr1 C1 112.8(3)
C8 Zr1 C1 131.2(3)
C6 Zr1 C1 121.7(4)
C3 Zr1 C1 52.8(3)
B4 Zr1 C1 103.2(3)
C9 Zr1 C1 164.3(3)
C10 Zr1 C1 151.6(4)
B1 Zr1 C1 84.8(3)
C4 Zr1 C1 53.2(4)
C5 Zr1 C1 31.7(4)
C2 Zr1 H1B 79(2)
C7 Zr1 H1B 100(2)
C8 Zr1 H1B 130(2)
C6 Zr1 H1B 77(2)
C3 Zr1 H1B 112(2)
B4 Zr1 H1B 67(2)
C9 Zr1 H1B 121.0(19)
C10 Zr1 H1B 89.1(19)
B1 Zr1 H1B 27(2)
C4 Zr1 H1B 120.0(19)
C5 Zr1 H1B 91(2)
C1 Zr1 H1B 67.1(19)
C2 Zr1 H2C 130(2)
C7 Zr1 H2C 121(2)
C8 Zr1 H2C 88(2)
C6 Zr1 H2C 124.0(19)
C3 Zr1 H2C 104(2)
B4 Zr1 H2C 65(2)
C9 Zr1 H2C 71.9(19)
C10 Zr1 H2C 92.7(19)
B1 Zr1 H2C 105(2)
C4 Zr1 H2C 76(2)
C5 Zr1 H2C 83.1(19)
C1 Zr1 H2C 114.3(19)
H1B Zr1 H2C 130(3)
C15 Zr2 C17 127.4(3)
C15 Zr2 C14 32.8(3)
C17 Zr2 C14 129.6(3)
C15 Zr2 C13 54.9(3)
C17 Zr2 C13 150.9(3)
C14 Zr2 C13 32.9(3)
C15 Zr2 C18 128.6(3)
C17 Zr2 C18 32.3(3)
C14 Zr2 C18 110.6(3)
C13 Zr2 C18 119.8(3)
C15 Zr2 C19 96.9(3)
C17 Zr2 C19 53.8(3)
C14 Zr2 C19 79.5(3)
C13 Zr2 C19 97.9(3)
C18 Zr2 C19 32.5(3)
C15 Zr2 C12 54.6(3)
C17 Zr2 C12 176.1(3)
C14 Zr2 C12 54.1(3)
C13 Zr2 C12 32.7(3)
C18 Zr2 C12 150.4(3)
C19 Zr2 C12 130.1(3)
C15 Zr2 B5 129.5(3)
C17 Zr2 B5 89.2(3)
C14 Zr2 B5 141.0(3)
C13 Zr2 B5 110.6(3)
C18 Zr2 B5 101.3(3)
C19 Zr2 B5 133.5(3)
C12 Zr2 B5 87.2(3)
C15 Zr2 C16 94.9(3)
C17 Zr2 C16 32.7(3)
C14 Zr2 C16 105.7(3)
C13 Zr2 C16 137.8(3)
C18 Zr2 C16 53.2(3)
C19 Zr2 C16 53.0(4)
C12 Zr2 C16 148.5(3)
B5 Zr2 C16 111.4(3)
C15 Zr2 C11 33.1(3)
C17 Zr2 C11 147.4(3)
C14 Zr2 C11 53.8(3)
C13 Zr2 C11 53.8(3)
C18 Zr2 C11 161.7(3)
C19 Zr2 C11 129.5(3)
C12 Zr2 C11 32.1(3)
B5 Zr2 C11 96.9(3)
C16 Zr2 C11 117.6(3)
C15 Zr2 C20 78.0(3)
C17 Zr2 C20 53.8(3)
C14 Zr2 C20 77.0(3)
C13 Zr2 C20 107.1(3)
C18 Zr2 C20 53.5(3)
C19 Zr2 C20 32.2(4)
C12 Zr2 C20 129.5(3)
B5 Zr2 C20 141.8(3)
C16 Zr2 C20 31.7(3)
C11 Zr2 C20 109.7(3)
C15 Zr2 B3 102.8(3)
C17 Zr2 B3 83.1(3)
C14 Zr2 B3 133.5(3)
C13 Zr2 B3 125.9(3)
C18 Zr2 B3 112.0(3)
C19 Zr2 B3 135.6(3)
C12 Zr2 B3 93.2(3)
B5 Zr2 B3 41.6(3)
C16 Zr2 B3 85.8(3)
C11 Zr2 B3 80.6(3)
C20 Zr2 B3 115.5(3)
C15 Zr2 H3C 83(3)
C17 Zr2 H3C 81(3)
C14 Zr2 H3C 116(3)
C13 Zr2 H3C 126(3)
C18 Zr2 H3C 113(3)
C19 Zr2 H3C 122(3)
C12 Zr2 H3C 97(3)
B5 Zr2 H3C 69(3)
C16 Zr2 H3C 69(3)
C11 Zr2 H3C 72(3)
C20 Zr2 H3C 94(3)
B3 Zr2 H3C 27(3)
C15 Zr2 H4A 136.6(18)
C17 Zr2 H4A 88.3(19)
C14 Zr2 H4A 107.1(17)
C13 Zr2 H4A 81.8(18)
C18 Zr2 H4A 67.6(18)
C19 Zr2 H4A 85.0(18)
C12 Zr2 H4A 91.5(19)
B5 Zr2 H4A 64.7(17)
C16 Zr2 H4A 119.1(19)
C11 Zr2 H4A 123.3(19)
C20 Zr2 H4A 116.6(18)
B3 Zr2 H4A 105.6(17)
H3C Zr2 H4A 132(3)
B4 B1 B5 58.3(4)
B4 B1 Zr1 69.2(3)
B5 B1 Zr1 107.3(4)
B4 B1 H1A 126(4)
B5 B1 H1A 120(4)
Zr1 B1 H1A 132(4)
B4 B1 H1B 117(3)
B5 B1 H1B 124(3)
Zr1 B1 H1B 49(3)
H1A B1 H1B 106(5)
B4 B1 H5B 103(4)
B5 B1 H5B 45(4)
Zr1 B1 H5B 129(4)
H1A B1 H5B 95(6)
H1B B1 H5B 105(5)
B4 B2 Zr1 67.7(4)
B4 B2 H2A 118(4)
Zr1 B2 H2A 116(4)
B4 B2 H2B 105(6)
Zr1 B2 H2B 122(6)
H2A B2 H2B 117(7)
B4 B2 H2C 114(4)
Zr1 B2 H2C 49(4)
H2A B2 H2C 106(5)
H2B B2 H2C 95(7)
B5 B3 Zr2 68.1(4)
B5 B3 H3A 110(6)
Zr2 B3 H3A 112(6)
B5 B3 H3B 112(5)
Zr2 B3 H3B 121(5)
H3A B3 H3B 121(8)
B5 B3 H3C 119(5)
Zr2 B3 H3C 51(5)
H3A B3 H3C 94(7)
H3B B3 H3C 100(7)
B1 B4 B5 65.3(5)
B1 B4 B2 139.4(6)
B5 B4 B2 119.9(6)
B1 B4 Zr1 70.6(4)
B5 B4 Zr1 112.5(5)
B2 B4 Zr1 71.0(4)
B1 B4 Zr2 100.9(4)
B5 B4 Zr2 68.2(4)
B2 B4 Zr2 118.7(5)
Zr1 B4 Zr2 169.1(3)
B1 B4 H4A 100(3)
B5 B4 H4A 114(3)
B2 B4 H4A 111(3)
Zr1 B4 H4A 122(3)
Zr2 B4 H4A 51(3)
B4 B5 B3 141.6(7)
B4 B5 B1 56.4(4)
B3 B5 B1 132.2(6)
B4 B5 Zr2 71.3(4)
B3 B5 Zr2 70.3(4)
B1 B5 Zr2 98.4(4)
B4 B5 H5A 106(4)
B3 B5 H5A 105(5)
B1 B5 H5A 106(5)
Zr2 B5 H5A 148(5)
B4 B5 H5B 94(4)
B3 B5 H5B 104(4)
B1 B5 H5B 38(4)
Zr2 B5 H5B 115(4)
H5A B5 H5B 97(6)

loop_
_geom_bond_atom_site_label_1
_geom_bond_atom_site_label_2
_geom_bond_distance
C1 C2 1.376(15)
C1 C5 1.381(18)
C1 Zr1 2.530(8)
C1 H1 0.9800
C2 C3 1.383(14)
C2 Zr1 2.475(8)
C2 H2 0.9800
C3 C4 1.397(17)
C3 Zr1 2.489(7)
C3 H3 0.9800
C4 C5 1.398(18)
C4 Zr1 2.522(10)
C4 H4 0.9800
C5 Zr1 2.525(10)
C5 H5 0.9800
C6 C7 1.384(13)
C6 C10 1.416(12)
C6 Zr1 2.483(8)
C6 H6 0.9800
C7 C8 1.394(13)
C7 Zr1 2.478(8)
C7 H7 0.9800
C8 C9 1.416(12)
C8 Zr1 2.480(8)
C8 H8 0.9800
C9 C10 1.375(14)
C9 Zr1 2.499(7)
C9 H9 0.9800
C10 Zr1 2.505(7)
C10 H10 0.9800
C11 C12 1.393(12)
C11 C15 1.430(12)
C11 Zr2 2.528(7)
C11 H11 0.9800
C12 C13 1.414(12)
C12 Zr2 2.517(7)
C12 H12 0.9800
C13 C14 1.418(12)
C13 Zr2 2.502(7)
C13 H13 0.9800
C14 C15 1.408(14)
C14 Zr2 2.497(7)
C14 H14 0.9800
C15 Zr2 2.485(9)
C15 H15 0.9800
C16 C20 1.380(14)
C16 C17 1.414(13)
C16 Zr2 2.524(8)
C16 H16 0.9800
C17 C18 1.391(13)
C17 Zr2 2.496(7)
C17 H17 0.9800
C18 C19 1.402(13)
C18 Zr2 2.507(8)
C18 H18 0.9800
C19 C20 1.399(16)
C19 Zr2 2.509(9)
C19 H19 0.9800
C20 Zr2 2.532(8)
C20 H20 0.9800
Zr1 B4 2.495(8)
Zr1 B1 2.518(8)
Zr1 H1B 1.96(7)
Zr1 H2C 2.02(7)
Zr2 B5 2.517(8)
Zr2 B3 2.554(10)
Zr2 H3C 2.02(10)
Zr2 H4A 2.05(6)
B1 B4 1.722(10)
B1 B5 1.877(13)
B1 H1A 1.19(7)
B1 H1B 1.19(7)
B1 H5B 1.16(8)
B2 B4 1.783(11)
B2 H2A 1.15(8)
B2 H2B 0.95(9)
B2 H2C 1.09(7)
B3 B5 1.802(12)
B3 H3A 1.02(3)
B3 H3B 1.06(11)
B3 H3C 1.19(9)
B4 B5 1.758(12)
B4 H4A 1.17(6)
B5 H5A 1.04(8)
B5 H5B 1.33(9)

loop_
_geom_torsion_atom_site_label_1
_geom_torsion_atom_site_label_2
_geom_torsion_atom_site_label_3
_geom_torsion_atom_site_label_4
_geom_torsion
C5 C1 C2 C3 -2.6(10)
Zr1 C1 C2 C3 -68.2(6)
C5 C1 C2 Zr1 65.6(6)
C1 C2 C3 C4 2.2(10)
Zr1 C2 C3 C4 -67.3(6)
C1 C2 C3 Zr1 69.5(6)
C2 C3 C4 C5 -1.0(10)
Zr1 C3 C4 C5 -67.0(7)
C2 C3 C4 Zr1 66.0(6)
C2 C1 C5 C4 2.0(11)
Zr1 C1 C5 C4 66.3(7)
C2 C1 C5 Zr1 -64.2(6)
C3 C4 C5 C1 -0.7(10)
Zr1 C4 C5 C1 -66.6(7)
C3 C4 C5 Zr1 66.0(6)
C10 C6 C7 C8 -0.1(10)
Zr1 C6 C7 C8 66.6(6)
C10 C6 C7 Zr1 -66.7(6)
C6 C7 C8 C9 0.1(10)
Zr1 C7 C8 C9 66.8(6)
C6 C7 C8 Zr1 -66.8(6)
C7 C8 C9 C10 0.0(10)
Zr1 C8 C9 C10 66.4(6)
C7 C8 C9 Zr1 -66.4(6)
C8 C9 C10 C6 0.0(9)
Zr1 C9 C10 C6 65.3(6)
C8 C9 C10 Zr1 -65.4(6)
C7 C6 C10 C9 0.1(10)
Zr1 C6 C10 C9 -66.1(6)
C7 C6 C10 Zr1 66.2(6)
C15 C11 C12 C13 -2.0(8)
Zr2 C11 C12 C13 -65.6(5)
C15 C11 C12 Zr2 63.6(5)
C11 C12 C13 C14 0.1(8)
Zr2 C12 C13 C14 -66.4(5)
C11 C12 C13 Zr2 66.5(5)
C12 C13 C14 C15 1.9(8)
Zr2 C13 C14 C15 -65.1(6)
C12 C13 C14 Zr2 67.1(5)
C13 C14 C15 C11 -3.1(9)
Zr2 C14 C15 C11 -68.6(5)
C13 C14 C15 Zr2 65.6(5)
C12 C11 C15 C14 3.1(9)
Zr2 C11 C15 C14 67.9(6)
C12 C11 C15 Zr2 -64.8(5)
C20 C16 C17 C18 1.7(9)
Zr2 C16 C17 C18 67.9(5)
C20 C16 C17 Zr2 -66.2(6)
C16 C17 C18 C19 -2.0(9)
Zr2 C17 C18 C19 66.2(6)
C16 C17 C18 Zr2 -68.2(6)
C17 C18 C19 C20 1.6(10)
Zr2 C18 C19 C20 67.5(7)
C17 C18 C19 Zr2 -65.9(6)
C17 C16 C20 C19 -0.7(10)
Zr2 C16 C20 C19 -65.6(6)
C17 C16 C20 Zr2 64.9(6)
C18 C19 C20 C16 -0.6(10)
Zr2 C19 C20 C16 66.2(6)
C18 C19 C20 Zr2 -66.7(6)
Zr1 B1 B4 B5 127.5(4)
B5 B1 B4 B2 -107.8(10)
Zr1 B1 B4 B2 19.6(9)
B5 B1 B4 Zr1 -127.5(4)
B5 B1 B4 Zr2 59.7(4)
Zr1 B1 B4 Zr2 -172.9(3)
Zr1 B2 B4 B1 -19.6(9)
Zr1 B2 B4 B5 -105.6(6)
Zr1 B2 B4 Zr2 174.4(5)
B1 B4 B5 B3 117.5(11)
B2 B4 B5 B3 -108.1(11)
Zr1 B4 B5 B3 171.6(9)
Zr2 B4 B5 B3 3.4(10)
B2 B4 B5 B1 134.4(7)
Zr1 B4 B5 B1 54.2(4)
Zr2 B4 B5 B1 -114.1(4)
B1 B4 B5 Zr2 114.1(4)
B2 B4 B5 Zr2 -111.5(6)
Zr1 B4 B5 Zr2 168.3(3)
Zr2 B3 B5 B4 -3.4(10)
Zr2 B3 B5 B1 83.3(7)
Zr1 B1 B5 B4 -51.0(4)
B4 B1 B5 B3 -131.8(9)
Zr1 B1 B5 B3 177.2(7)
B4 B1 B5 Zr2 -60.9(4)
Zr1 B1 B5 Zr2 -111.9(3)
